data_1503653
loop_
_publ_author_name
'Jiang, Bo'
'Cao, Long-Ji'
'Tu, Shu-Jiang'
'Zheng, Wen-Rui'
'Yu, Hai-Zhu'

_publ_section_title
;
 Highly Diastereoselective Domino Synthesis of 6-Spirosubstituted
 Pyrido[2,3-d]pyrimidine Derivatives in Water
;
_journal_issue 4
_journal_name_full 'Journal of Combinatorial Chemistry'
_journal_page_first 612
_journal_paper_doi 10.1021/cc900038g
_journal_volume 11
_journal_year 2009
_chemical_formula_sum 'C26 H26 F2 N6 O5'
_chemical_formula_weight 540.53
_chemical_name_systematic
; 
 ? 
;
_space_group_IT_number 2
_symmetry_cell_setting triclinic
_symmetry_space_group_name_Hall '-P 1'
_symmetry_space_group_name_H-M 'P -1'
_atom_sites_solution_hydrogens geom
_atom_sites_solution_primary direct
_atom_sites_solution_secondary difmap
_audit_creation_method SHELXL-97
_cell_angle_alpha 64.634(2)
_cell_angle_beta 81.467(3)
_cell_angle_gamma 69.027(2)
_cell_formula_units_Z 2
_cell_length_a 9.2189(15)
_cell_length_b 12.5924(17)
_cell_length_c 14.100(2)
_cell_measurement_reflns_used 1085
_cell_measurement_temperature 298(2)
_cell_measurement_theta_max 26.236
_cell_measurement_theta_min 2.505
_cell_volume 1381.0(4)
_computing_cell_refinement 'Bruker SMART'
_computing_data_collection 'Bruker SMART'
_computing_data_reduction 'Bruker SHELXTL'
_computing_molecular_graphics 'Bruker SHELXTL'
_computing_publication_material 'Bruker SHELXTL'
_computing_structure_refinement 'SHELXL-97 (Sheldrick, 1997)'
_computing_structure_solution 'SHELXS-97 (Sheldrick, 1990)'
_diffrn_ambient_temperature 298(2)
_diffrn_measured_fraction_theta_full 0.984
_diffrn_measured_fraction_theta_max 0.984
_diffrn_measurement_device_type 'CCD area detector'
_diffrn_measurement_method 'phi and omega scans'
_diffrn_radiation_monochromator graphite
_diffrn_radiation_source 'fine-focus sealed tube'
_diffrn_radiation_type MoK\a
_diffrn_radiation_wavelength 0.71073
_diffrn_reflns_av_R_equivalents 0.0361
_diffrn_reflns_av_sigmaI/netI 0.0919
_diffrn_reflns_limit_h_max 8
_diffrn_reflns_limit_h_min -10
_diffrn_reflns_limit_k_max 14
_diffrn_reflns_limit_k_min -14
_diffrn_reflns_limit_l_max 16
_diffrn_reflns_limit_l_min -15
_diffrn_reflns_number 7223
_diffrn_reflns_theta_full 25.01
_diffrn_reflns_theta_max 25.01
_diffrn_reflns_theta_min 1.60
_exptl_absorpt_coefficient_mu 0.101
_exptl_absorpt_correction_T_max 0.9880
_exptl_absorpt_correction_T_min 0.9607
_exptl_absorpt_correction_type multi-scan
_exptl_absorpt_process_details sadabs
_exptl_crystal_colour colourless
_exptl_crystal_density_diffrn 1.300
_exptl_crystal_density_method 'not measured'
_exptl_crystal_description block
_exptl_crystal_F_000 564
_exptl_crystal_size_max 0.40
_exptl_crystal_size_mid 0.37
_exptl_crystal_size_min 0.12
_refine_diff_density_max 0.157
_refine_diff_density_min -0.181
_refine_diff_density_rms 0.035
_refine_ls_extinction_method none
_refine_ls_goodness_of_fit_ref 1.002
_refine_ls_hydrogen_treatment constr
_refine_ls_matrix_type full
_refine_ls_number_parameters 352
_refine_ls_number_reflns 4773
_refine_ls_number_restraints 1
_refine_ls_restrained_S_all 1.004
_refine_ls_R_factor_all 0.1526
_refine_ls_R_factor_gt 0.0664
_refine_ls_shift/su_max 0.000
_refine_ls_shift/su_mean 0.000
_refine_ls_structure_factor_coef Fsqd
_refine_ls_weighting_details 'calc w=1/[\s^2^(Fo^2^)+(0.0296P)^2^+0.0000P] where P=(Fo^2^+2Fc^2^)/3'
_refine_ls_weighting_scheme calc
_refine_ls_wR_factor_gt 0.1072
_refine_ls_wR_factor_ref 0.1198
_reflns_number_gt 1979
_reflns_number_total 4773
_reflns_threshold_expression >2sigma(I)
_cod_data_source_file cc900038g_si_002.cif
_cod_data_source_block 070310c
_cod_depositor_comments
;
The following automatic conversions were performed:

'_symmetry_cell_setting' value 'Triclinic' changed to 'triclinic'
according to /home/saulius/struct/CIF-dictionaries/cif_core.dic
dictionary named 'cif_core.dic' version 2.4.2 from 2011-04-26.

Automatic conversion script
Id: cif_fix_values 1715 2011-07-08 13:25:40Z adriana 

The following automatic conversions were performed:

'_refine_ls_hydrogen_treatment' value 'contr' was replaced with the
value 'constr' as specified in the replacement file
'src/cod-tools/trunk/data/replacement-values/replacement_values.lst'.

Automatic conversion script
Id: cif_fix_values 5376 2017-05-30 11:51:03Z andrius 
;
_cod_original_sg_symbol_H-M P-1
_cod_database_code 1503653

loop_
_symmetry_equiv_pos_as_xyz
'x, y, z'
'-x, -y, -z'

loop_
_atom_site_label
_atom_site_type_symbol
_atom_site_fract_x
_atom_site_fract_y
_atom_site_fract_z
_atom_site_U_iso_or_equiv
_atom_site_adp_type
_atom_site_occupancy
_atom_site_symmetry_multiplicity
_atom_site_calc_flag
_atom_site_refinement_flags
F1 F -0.6967(3) 0.6507(3) 0.4242(2) 0.1682(12) Uani 1 1 d .
F2 F 0.5065(3) -0.0663(2) 0.3998(2) 0.1646(12) Uani 1 1 d .
N1 N -0.1126(3) 0.6500(2) 0.1209(2) 0.0631(8) Uani 1 1 d .
H1 H -0.1678 0.7246 0.1130 0.076 Uiso 1 1 calc R
N2 N 0.0779(3) 0.7345(2) 0.0419(2) 0.0641(8) Uani 1 1 d .
N3 N 0.3234(3) 0.6058(3) 0.01820(19) 0.0644(8) Uani 1 1 d .
H3 H 0.4169 0.6010 -0.0035 0.077 Uiso 1 1 calc R
N4 N 0.2777(3) 0.8125(3) -0.0313(2) 0.0967(11) Uani 1 1 d .
H4A H 0.2176 0.8855 -0.0376 0.116 Uiso 1 1 calc R
H4B H 0.3725 0.8012 -0.0519 0.116 Uiso 1 1 calc R
N5 N -0.1246(3) 0.2430(3) 0.3629(3) 0.0754(9) Uani 1 1 d .
N6 N 0.0080(3) 0.3332(3) 0.4216(2) 0.0633(8) Uani 1 1 d .
O1 O 0.3825(3) 0.4015(2) 0.05479(17) 0.0724(7) Uani 1 1 d .
O2 O -0.1950(3) 0.3213(2) 0.1939(2) 0.0921(9) Uani 1 1 d .
O3 O -0.0319(4) 0.1522(3) 0.5289(2) 0.1190(11) Uani 1 1 d .
O4 O 0.0495(3) 0.5117(2) 0.31565(17) 0.0687(7) Uani 1 1 d .
O5 O 0.8805(3) 0.9228(2) 0.0997(2) 0.0952(8) Uani 1 1 d .
H5 H 0.9547 0.9075 0.0620 0.143 Uiso 1 1 calc R
C1 C 0.0370(4) 0.6286(3) 0.0878(2) 0.0542(9) Uani 1 1 d .
C2 C 0.2236(5) 0.7165(4) 0.0104(3) 0.0666(10) Uani 1 1 d .
C3 C 0.2842(4) 0.4988(3) 0.0593(2) 0.0572(9) Uani 1 1 d .
C4 C 0.1348(4) 0.5102(3) 0.1027(2) 0.0511(8) Uani 1 1 d .
C5 C 0.0803(3) 0.3989(3) 0.1575(2) 0.0534(9) Uani 1 1 d .
H5A H 0.0389 0.3884 0.1031 0.064 Uiso 1 1 calc R
C6 C -0.0593(3) 0.4266(3) 0.2334(2) 0.0508(8) Uani 1 1 d .
C7 C -0.1839(4) 0.5532(3) 0.1689(3) 0.0587(9) Uani 1 1 d .
H7 H -0.2202 0.5436 0.1121 0.070 Uiso 1 1 calc R
C8 C -0.1336(4) 0.3270(3) 0.2608(3) 0.0645(10) Uani 1 1 d .
C9 C -0.0484(5) 0.2372(4) 0.4437(3) 0.0788(12) Uani 1 1 d .
C10 C 0.0015(4) 0.4300(3) 0.3251(3) 0.0551(9) Uani 1 1 d .
C11 C -0.1894(5) 0.1422(4) 0.3883(3) 0.1337(18) Uani 1 1 d .
H11A H -0.2645 0.1673 0.3358 0.201 Uiso 1 1 calc R
H11B H -0.2387 0.1255 0.4557 0.201 Uiso 1 1 calc R
H11C H -0.1073 0.0683 0.3900 0.201 Uiso 1 1 calc R
C12 C 0.0864(4) 0.3261(4) 0.5089(3) 0.0979(13) Uani 1 1 d .
H12A H 0.0106 0.3622 0.5507 0.147 Uiso 1 1 calc R
H12B H 0.1590 0.3710 0.4813 0.147 Uiso 1 1 calc R
H12C H 0.1408 0.2406 0.5517 0.147 Uiso 1 1 calc R
C13 C 0.2024(4) 0.2751(3) 0.2181(3) 0.0566(9) Uani 1 1 d .
C14 C 0.2005(5) 0.1674(4) 0.2162(3) 0.0923(13) Uani 1 1 d .
H14 H 0.1292 0.1720 0.1731 0.111 Uiso 1 1 calc R
C15 C 0.3015(6) 0.0531(4) 0.2763(4) 0.1288(19) Uani 1 1 d .
H15 H 0.2984 -0.0190 0.2744 0.155 Uiso 1 1 calc R
C16 C 0.4049(6) 0.0471(4) 0.3381(4) 0.1049(15) Uani 1 1 d .
C17 C 0.4125(4) 0.1504(4) 0.3425(3) 0.0855(12) Uani 1 1 d .
H17 H 0.4847 0.1443 0.3858 0.103 Uiso 1 1 calc R
C18 C 0.3109(4) 0.2647(3) 0.2815(3) 0.0658(10) Uani 1 1 d .
H18 H 0.3160 0.3362 0.2834 0.079 Uiso 1 1 calc R
C19 C -0.3239(4) 0.5881(3) 0.2339(3) 0.0614(9) Uani 1 1 d .
C20 C -0.4521(4) 0.5589(3) 0.2302(3) 0.0846(12) Uani 1 1 d .
H20 H -0.4539 0.5245 0.1839 0.102 Uiso 1 1 calc R
C21 C -0.5790(5) 0.5796(4) 0.2940(4) 0.1103(16) Uani 1 1 d .
H21 H -0.6653 0.5586 0.2921 0.132 Uiso 1 1 calc R
C22 C -0.5731(6) 0.6310(5) 0.3588(4) 0.1072(16) Uani 1 1 d .
C23 C -0.4515(5) 0.6654(4) 0.3646(3) 0.1005(14) Uani 1 1 d .
H23 H -0.4530 0.7024 0.4096 0.121 Uiso 1 1 calc R
C24 C -0.3249(4) 0.6426(3) 0.3002(3) 0.0776(11) Uani 1 1 d .
H24 H -0.2395 0.6646 0.3021 0.093 Uiso 1 1 calc R
C25 C 0.9345(6) 0.8842(4) 0.2021(3) 0.1126(15) Uani 1 1 d D
H25A H 0.9644 0.7943 0.2376 0.135 Uiso 1 1 calc R
H25B H 0.8507 0.9193 0.2416 0.135 Uiso 1 1 calc R
C26 C 1.0640(7) 0.9217(5) 0.2010(4) 0.168(2) Uani 1 1 d D
H26A H 1.1452 0.8910 0.1588 0.251 Uiso 1 1 calc R
H26B H 1.1015 0.8884 0.2713 0.251 Uiso 1 1 calc R
H26C H 1.0323 1.0109 0.1720 0.251 Uiso 1 1 calc R

loop_
_atom_site_aniso_label
_atom_site_aniso_U_11
_atom_site_aniso_U_22
_atom_site_aniso_U_33
_atom_site_aniso_U_23
_atom_site_aniso_U_13
_atom_site_aniso_U_12
F1 0.0895(19) 0.212(3) 0.191(3) -0.101(2) 0.072(2) -0.039(2)
F2 0.164(3) 0.0856(19) 0.182(3) -0.0244(18) -0.073(2) 0.0200(18)
N1 0.0516(19) 0.0545(17) 0.073(2) -0.0226(15) 0.0088(15) -0.0138(16)
N2 0.060(2) 0.0560(19) 0.0677(19) -0.0208(16) 0.0147(16) -0.0207(17)
N3 0.0527(19) 0.0603(19) 0.0658(19) -0.0168(16) 0.0126(15) -0.0183(17)
N4 0.083(2) 0.067(2) 0.123(3) -0.024(2) 0.026(2) -0.0329(19)
N5 0.076(2) 0.069(2) 0.085(3) -0.023(2) 0.011(2) -0.0421(19)
N6 0.071(2) 0.067(2) 0.0500(19) -0.0221(17) 0.0058(16) -0.0254(17)
O1 0.0607(16) 0.0671(16) 0.0791(17) -0.0310(13) 0.0180(13) -0.0149(14)
O2 0.087(2) 0.0913(19) 0.113(2) -0.0361(17) -0.0262(17) -0.0431(16)
O3 0.171(3) 0.085(2) 0.075(2) -0.0092(17) 0.013(2) -0.046(2)
O4 0.0741(17) 0.0823(17) 0.0686(16) -0.0379(14) 0.0053(13) -0.0397(15)
O5 0.101(2) 0.0892(19) 0.0798(19) -0.0310(16) 0.0004(16) -0.0185(16)
C1 0.049(2) 0.064(2) 0.049(2) -0.0249(18) 0.0062(17) -0.018(2)
C2 0.069(3) 0.054(2) 0.063(2) -0.013(2) 0.006(2) -0.021(2)
C3 0.056(3) 0.061(2) 0.049(2) -0.0221(19) 0.0053(18) -0.014(2)
C4 0.048(2) 0.049(2) 0.053(2) -0.0213(17) 0.0066(17) -0.0141(18)
C5 0.052(2) 0.059(2) 0.054(2) -0.0290(18) 0.0020(17) -0.0166(18)
C6 0.044(2) 0.057(2) 0.056(2) -0.0224(17) -0.0025(17) -0.0205(18)
C7 0.046(2) 0.063(2) 0.067(2) -0.0252(19) -0.0033(19) -0.0184(19)
C8 0.046(2) 0.067(3) 0.082(3) -0.029(2) -0.004(2) -0.019(2)
C9 0.088(3) 0.068(3) 0.063(3) -0.021(2) 0.017(3) -0.018(3)
C10 0.040(2) 0.066(2) 0.059(2) -0.030(2) 0.0091(18) -0.0154(19)
C11 0.154(4) 0.114(4) 0.155(5) -0.037(3) 0.020(4) -0.098(4)
C12 0.126(4) 0.107(3) 0.057(3) -0.034(2) -0.014(3) -0.029(3)
C13 0.052(2) 0.063(2) 0.054(2) -0.0261(18) 0.0027(18) -0.016(2)
C14 0.103(3) 0.058(3) 0.117(4) -0.041(3) -0.029(3) -0.009(3)
C15 0.140(5) 0.065(3) 0.173(5) -0.045(3) -0.055(4) -0.007(3)
C16 0.106(4) 0.059(3) 0.112(4) -0.019(3) -0.023(3) 0.005(3)
C17 0.067(3) 0.089(3) 0.082(3) -0.026(3) -0.018(2) -0.009(3)
C18 0.057(2) 0.063(2) 0.069(2) -0.024(2) 0.000(2) -0.013(2)
C19 0.037(2) 0.071(2) 0.071(3) -0.028(2) 0.0028(19) -0.0140(19)
C20 0.044(2) 0.100(3) 0.117(3) -0.052(3) 0.006(2) -0.024(2)
C21 0.055(3) 0.125(4) 0.156(5) -0.063(4) 0.023(3) -0.038(3)
C22 0.067(4) 0.120(4) 0.125(4) -0.057(3) 0.042(3) -0.027(3)
C23 0.073(3) 0.120(4) 0.117(4) -0.069(3) 0.019(3) -0.022(3)
C24 0.055(3) 0.097(3) 0.093(3) -0.057(3) 0.016(2) -0.022(2)
C25 0.147(5) 0.107(4) 0.082(3) -0.028(3) 0.000(3) -0.052(3)
C26 0.210(7) 0.201(6) 0.124(4) -0.051(4) -0.008(4) -0.119(6)

loop_
_atom_type_symbol
_atom_type_description
_atom_type_scat_dispersion_real
_atom_type_scat_dispersion_imag
_atom_type_scat_source
C C 0.0033 0.0016 'International Tables Vol C Tables 4.2.6.8 and 6.1.1.4'
H H 0.0000 0.0000 'International Tables Vol C Tables 4.2.6.8 and 6.1.1.4'
N N 0.0061 0.0033 'International Tables Vol C Tables 4.2.6.8 and 6.1.1.4'
O O 0.0106 0.0060 'International Tables Vol C Tables 4.2.6.8 and 6.1.1.4'
F F 0.0171 0.0103 'International Tables Vol C Tables 4.2.6.8 and 6.1.1.4'

loop_
_geom_angle_atom_site_label_1
_geom_angle_atom_site_label_2
_geom_angle_atom_site_label_3
_geom_angle
C1 N1 C7 123.3(3)
C1 N1 H1 118.3
C7 N1 H1 118.3
C2 N2 C1 114.7(3)
C2 N3 C3 123.3(3)
C2 N3 H3 118.4
C3 N3 H3 118.4
C2 N4 H4A 120.0
C2 N4 H4B 120.0
H4A N4 H4B 120.0
C8 N5 C9 125.8(3)
C8 N5 C11 117.4(3)
C9 N5 C11 116.5(4)
C10 N6 C9 125.3(3)
C10 N6 C12 118.7(3)
C9 N6 C12 116.0(3)
C25 O5 H5 109.5
N1 C1 N2 113.2(3)
N1 C1 C4 121.5(3)
N2 C1 C4 125.3(3)
N2 C2 N3 123.5(3)
N2 C2 N4 119.7(4)
N3 C2 N4 116.8(4)
O1 C3 N3 118.3(3)
O1 C3 C4 126.1(3)
N3 C3 C4 115.6(3)
C1 C4 C3 117.1(3)
C1 C4 C5 121.4(3)
C3 C4 C5 121.4(3)
C4 C5 C13 116.7(3)
C4 C5 C6 109.9(3)
C13 C5 C6 109.1(2)
C4 C5 H5A 106.9
C13 C5 H5A 106.9
C6 C5 H5A 106.9
C10 C6 C8 115.5(3)
C10 C6 C7 111.9(3)
C8 C6 C7 106.2(3)
C10 C6 C5 109.1(2)
C8 C6 C5 105.7(3)
C7 C6 C5 108.1(2)
N1 C7 C19 112.1(3)
N1 C7 C6 109.7(2)
C19 C7 C6 112.5(3)
N1 C7 H7 107.4
C19 C7 H7 107.4
C6 C7 H7 107.4
O2 C8 N5 121.6(3)
O2 C8 C6 120.8(4)
N5 C8 C6 117.5(3)
O3 C9 N6 121.7(4)
O3 C9 N5 121.5(4)
N6 C9 N5 116.9(4)
O4 C10 N6 119.6(3)
O4 C10 C6 122.3(3)
N6 C10 C6 118.0(3)
N5 C11 H11A 109.5
N5 C11 H11B 109.5
H11A C11 H11B 109.5
N5 C11 H11C 109.5
H11A C11 H11C 109.5
H11B C11 H11C 109.5
N6 C12 H12A 109.5
N6 C12 H12B 109.5
H12A C12 H12B 109.5
N6 C12 H12C 109.5
H12A C12 H12C 109.5
H12B C12 H12C 109.5
C18 C13 C14 117.5(3)
C18 C13 C5 122.3(3)
C14 C13 C5 120.1(3)
C15 C14 C13 121.6(4)
C15 C14 H14 119.2
C13 C14 H14 119.2
C16 C15 C14 118.9(4)
C16 C15 H15 120.5
C14 C15 H15 120.5
C15 C16 C17 122.0(4)
C15 C16 F2 120.1(5)
C17 C16 F2 117.9(5)
C16 C17 C18 118.6(4)
C16 C17 H17 120.7
C18 C17 H17 120.7
C13 C18 C17 121.4(4)
C13 C18 H18 119.3
C17 C18 H18 119.3
C20 C19 C24 118.7(3)
C20 C19 C7 118.7(4)
C24 C19 C7 122.5(3)
C19 C20 C21 121.3(4)
C19 C20 H20 119.3
C21 C20 H20 119.3
C22 C21 C20 117.6(4)
C22 C21 H21 121.2
C20 C21 H21 121.2
C21 C22 C23 124.2(4)
C21 C22 F1 118.7(5)
C23 C22 F1 117.0(5)
C22 C23 C24 117.0(4)
C22 C23 H23 121.5
C24 C23 H23 121.5
C19 C24 C23 121.1(4)
C19 C24 H24 119.5
C23 C24 H24 119.5
O5 C25 C26 112.3(4)
O5 C25 H25A 109.1
C26 C25 H25A 109.1
O5 C25 H25B 109.1
C26 C25 H25B 109.1
H25A C25 H25B 107.9
C25 C26 H26A 109.5
C25 C26 H26B 109.5
H26A C26 H26B 109.5
C25 C26 H26C 109.5
H26A C26 H26C 109.5
H26B C26 H26C 109.5

loop_
_geom_bond_atom_site_label_1
_geom_bond_atom_site_label_2
_geom_bond_distance
F1 C22 1.376(5)
F2 C16 1.376(4)
N1 C1 1.357(4)
N1 C7 1.453(3)
N1 H1 0.8600
N2 C2 1.320(4)
N2 C1 1.374(4)
N3 C2 1.335(4)
N3 C3 1.378(4)
N3 H3 0.8600
N4 C2 1.338(4)
N4 H4A 0.8600
N4 H4B 0.8600
N5 C8 1.366(4)
N5 C9 1.388(4)
N5 C11 1.478(4)
N6 C10 1.375(4)
N6 C9 1.382(4)
N6 C12 1.474(4)
O1 C3 1.258(3)
O2 C8 1.209(4)
O3 C9 1.203(4)
O4 C10 1.210(3)
O5 C25 1.418(4)
O5 H5 0.8200
C1 C4 1.380(4)
C3 C4 1.406(4)
C4 C5 1.508(4)
C5 C13 1.522(4)
C5 C6 1.585(4)
C5 H5A 0.9800
C6 C10 1.507(4)
C6 C8 1.521(4)
C6 C7 1.564(4)
C7 C19 1.511(4)
C7 H7 0.9800
C11 H11A 0.9600
C11 H11B 0.9600
C11 H11C 0.9600
C12 H12A 0.9600
C12 H12B 0.9600
C12 H12C 0.9600
C13 C18 1.374(4)
C13 C14 1.375(4)
C14 C15 1.373(5)
C14 H14 0.9300
C15 C16 1.346(5)
C15 H15 0.9300
C16 C17 1.355(5)
C17 C18 1.379(4)
C17 H17 0.9300
C18 H18 0.9300
C19 C20 1.372(4)
C19 C24 1.374(4)
C20 C21 1.384(5)
C20 H20 0.9300
C21 C22 1.343(6)
C21 H21 0.9300
C22 C23 1.363(5)
C23 C24 1.392(5)
C23 H23 0.9300
C24 H24 0.9300
C25 C26 1.428(5)
C25 H25A 0.9700
C25 H25B 0.9700
C26 H26A 0.9600
C26 H26B 0.9600
C26 H26C 0.9600

loop_
_geom_torsion_atom_site_label_1
_geom_torsion_atom_site_label_2
_geom_torsion_atom_site_label_3
_geom_torsion_atom_site_label_4
_geom_torsion
C7 N1 C1 N2 178.1(3)
C7 N1 C1 C4 -3.3(5)
C2 N2 C1 N1 178.9(3)
C2 N2 C1 C4 0.4(5)
C1 N2 C2 N3 2.5(5)
C1 N2 C2 N4 -177.2(3)
C3 N3 C2 N2 0.5(5)
C3 N3 C2 N4 -179.8(3)
C2 N3 C3 O1 173.9(3)
C2 N3 C3 C4 -6.0(5)
N1 C1 C4 C3 175.8(3)
N2 C1 C4 C3 -5.8(5)
N1 C1 C4 C5 -0.6(5)
N2 C1 C4 C5 177.8(3)
O1 C3 C4 C1 -171.8(3)
N3 C3 C4 C1 8.1(4)
O1 C3 C4 C5 4.6(5)
N3 C3 C4 C5 -175.5(3)
C1 C4 C5 C13 -149.9(3)
C3 C4 C5 C13 33.9(4)
C1 C4 C5 C6 -25.0(4)
C3 C4 C5 C6 158.7(3)
C4 C5 C6 C10 -70.3(3)
C13 C5 C6 C10 58.8(3)
C4 C5 C6 C8 164.9(3)
C13 C5 C6 C8 -66.0(3)
C4 C5 C6 C7 51.5(3)
C13 C5 C6 C7 -179.4(3)
C1 N1 C7 C19 158.4(3)
C1 N1 C7 C6 32.6(4)
C10 C6 C7 N1 65.0(3)
C8 C6 C7 N1 -168.2(3)
C5 C6 C7 N1 -55.2(3)
C10 C6 C7 C19 -60.5(4)
C8 C6 C7 C19 66.3(4)
C5 C6 C7 C19 179.3(3)
C9 N5 C8 O2 175.8(4)
C11 N5 C8 O2 1.5(5)
C9 N5 C8 C6 -2.5(5)
C11 N5 C8 C6 -176.8(3)
C10 C6 C8 O2 175.2(3)
C7 C6 C8 O2 50.6(4)
C5 C6 C8 O2 -64.1(4)
C10 C6 C8 N5 -6.4(4)
C7 C6 C8 N5 -131.0(3)
C5 C6 C8 N5 114.3(3)
C10 N6 C9 O3 176.3(3)
C12 N6 C9 O3 -1.1(5)
C10 N6 C9 N5 -3.5(5)
C12 N6 C9 N5 179.1(3)
C8 N5 C9 O3 -171.9(4)
C11 N5 C9 O3 2.4(6)
C8 N5 C9 N6 7.8(5)
C11 N5 C9 N6 -177.9(3)
C9 N6 C10 O4 177.2(3)
C12 N6 C10 O4 -5.5(5)
C9 N6 C10 C6 -5.5(5)
C12 N6 C10 C6 171.9(3)
C8 C6 C10 O4 -172.6(3)
C7 C6 C10 O4 -51.0(4)
C5 C6 C10 O4 68.6(4)
C8 C6 C10 N6 10.1(4)
C7 C6 C10 N6 131.7(3)
C5 C6 C10 N6 -108.7(3)
C4 C5 C13 C18 43.5(4)
C6 C5 C13 C18 -81.7(4)
C4 C5 C13 C14 -140.8(3)
C6 C5 C13 C14 94.0(4)
C18 C13 C14 C15 0.9(6)
C5 C13 C14 C15 -174.9(4)
C13 C14 C15 C16 -0.3(7)
C14 C15 C16 C17 -0.1(8)
C14 C15 C16 F2 179.5(4)
C15 C16 C17 C18 -0.1(7)
F2 C16 C17 C18 -179.7(3)
C14 C13 C18 C17 -1.2(5)
C5 C13 C18 C17 174.6(3)
C16 C17 C18 C13 0.8(6)
N1 C7 C19 C20 139.9(3)
C6 C7 C19 C20 -95.8(4)
N1 C7 C19 C24 -43.2(4)
C6 C7 C19 C24 81.1(4)
C24 C19 C20 C21 -2.1(6)
C7 C19 C20 C21 174.9(4)
C19 C20 C21 C22 0.9(7)
C20 C21 C22 C23 0.9(8)
C20 C21 C22 F1 -179.0(4)
C21 C22 C23 C24 -1.4(7)
F1 C22 C23 C24 178.5(4)
C20 C19 C24 C23 1.6(5)
C7 C19 C24 C23 -175.4(3)
C22 C23 C24 C19 0.2(6)
